data_4088049
loop_
_publ_author_name
'Cheisson, Thibault'
'Auffrant, Audrey'
'Nocton, Gr\'egory'

_publ_section_title
;
 \h5--\h1Switch in Divalent Phosphaytterbocene Complexes with Neutral
 Iminophosphoranyl Pincer Ligands: Solid-State Structures and Solution
 NMR1JYb--PCoupling Constants
;
_journal_issue 22
_journal_name_full Organometallics
_journal_page_first 5470
_journal_paper_doi 10.1021/acs.organomet.5b00814
_journal_volume 34
_journal_year 2015
_chemical_formula_moiety 'C39 H67 N3 P2 Yb'
_chemical_formula_sum 'C39 H67 N3 P2 Yb'
_chemical_formula_weight 812.93
_space_group_crystal_system monoclinic
_space_group_IT_number 14
_space_group_name_Hall '-P 2ybc'
_space_group_name_H-M_alt 'P 1 21/c 1'
_atom_sites_solution_hydrogens geom
_audit_creation_method SHELXL-2014/7
_cell_angle_alpha 90
_cell_angle_beta 106.207(1)
_cell_angle_gamma 90
_cell_formula_units_Z 4
_cell_length_a 12.436(1)
_cell_length_b 19.958(1)
_cell_length_c 16.539(1)
_cell_measurement_reflns_used 9513
_cell_measurement_temperature 150.0(1)
_cell_measurement_theta_max 30.034
_cell_measurement_theta_min 0.998
_cell_volume 3941.8(4)
_computing_cell_refinement 'DENZO (Otwinowski & Minor, 1997) & COLLECT'
_computing_data_collection 'COLLECT (Hooft, R.W.W., 1998)'
_computing_data_reduction 'DENZO & COLLECT'
_computing_molecular_graphics 'PLATON (Spek, 2009)'
_computing_structure_refinement 'SHELXL-2014/7 (Sheldrick, 2014)'
_computing_structure_solution 'SIR97 (Altomare et al., 1999)'
_diffrn_ambient_temperature 150.0(1)
_diffrn_measured_fraction_theta_full 0.985
_diffrn_measured_fraction_theta_max 0.981
_diffrn_measurement_device_type 'Kappa APEX II'
_diffrn_measurement_method 'phi and omega scans'
_diffrn_radiation_type MoK\a
_diffrn_radiation_wavelength 0.71069
_diffrn_reflns_av_R_equivalents 0.0487
_diffrn_reflns_av_unetI/netI 0.0464
_diffrn_reflns_Laue_measured_fraction_full 0.985
_diffrn_reflns_Laue_measured_fraction_max 0.981
_diffrn_reflns_limit_h_max 17
_diffrn_reflns_limit_h_min -10
_diffrn_reflns_limit_k_max 26
_diffrn_reflns_limit_k_min -28
_diffrn_reflns_limit_l_max 23
_diffrn_reflns_limit_l_min -23
_diffrn_reflns_number 30817
_diffrn_reflns_point_group_measured_fraction_full 0.985
_diffrn_reflns_point_group_measured_fraction_max 0.981
_diffrn_reflns_theta_full 25.240
_diffrn_reflns_theta_max 30.029
_diffrn_reflns_theta_min 2.738
_exptl_absorpt_coefficient_mu 2.483
_exptl_absorpt_correction_T_max 1.36343
_exptl_absorpt_correction_T_min 0.87197
_exptl_absorpt_correction_type multi-scan
_exptl_absorpt_process_details DENZO/SCALEPACK
_exptl_crystal_colour 'Dark Green'
_exptl_crystal_density_diffrn 1.370
_exptl_crystal_description Block
_exptl_crystal_F_000 1688
_exptl_crystal_size_max 0.440
_exptl_crystal_size_mid 0.260
_exptl_crystal_size_min 0.120
_refine_diff_density_max 1.259
_refine_diff_density_min -1.195
_refine_diff_density_rms 0.133
_refine_ls_extinction_method none
_refine_ls_goodness_of_fit_ref 1.032
_refine_ls_hydrogen_treatment constr
_refine_ls_matrix_type full
_refine_ls_number_parameters 422
_refine_ls_number_reflns 11311
_refine_ls_number_restraints 0
_refine_ls_restrained_S_all 1.032
_refine_ls_R_factor_all 0.0517
_refine_ls_R_factor_gt 0.0403
_refine_ls_shift/su_max 0.002
_refine_ls_shift/su_mean 0.000
_refine_ls_structure_factor_coef Fsqd
_refine_ls_weighting_details 'w=1/[\s^2^(Fo^2^)+18.4685P] where P=(Fo^2^+2Fc^2^)/3'
_refine_ls_weighting_scheme calc
_refine_ls_wR_factor_gt 0.0793
_refine_ls_wR_factor_ref 0.0863
_reflns_Friedel_coverage 0.000
_reflns_number_gt 9574
_reflns_number_total 11311
_reflns_threshold_expression 'I > 2\s(I)'
_cod_data_source_file om5b00814_si_002.cif
_cod_data_source_block tc556
_cod_original_sg_symbol_H-M 'P 21/c'
_cod_database_code 4088049
_shelx_shelxl_version_number 2014/7
_shelx_space_group_comment
;
The symmetry employed for this shelxl refinement is uniquely defined
by the following loop, which should always be used as a source of
symmetry information in preference to the above space-group names.
They are only intended as comments.
;
_shelx_estimated_absorpt_t_min 0.408
_shelx_estimated_absorpt_t_max 0.755

loop_
_space_group_symop_operation_xyz
'x, y, z'
'-x, y+1/2, -z+1/2'
'-x, -y, -z'
'x, -y-1/2, z-1/2'

loop_
_atom_site_label
_atom_site_type_symbol
_atom_site_fract_x
_atom_site_fract_y
_atom_site_fract_z
_atom_site_U_iso_or_equiv
_atom_site_adp_type
_atom_site_occupancy
_atom_site_site_symmetry_order
_atom_site_calc_flag
_atom_site_refinement_flags_posn
_atom_site_refinement_flags_adp
Yb1 Yb 0.36854(2) 0.07760(2) 0.21553(2) 0.01647(4) Uani 1 1 d . .
P1 P 0.66750(8) 0.01429(5) 0.24109(6) 0.02030(18) Uani 1 1 d . .
P2 P -0.01418(9) 0.23136(5) -0.03271(8) 0.0295(2) Uani 1 1 d . .
N1 N 0.5514(2) 0.04618(15) 0.18919(19) 0.0198(6) Uani 1 1 d . .
N2 N 0.1151(3) 0.22144(18) -0.0128(3) 0.0340(8) Uani 1 1 d . .
N3 N 0.3624(3) 0.11560(15) 0.06634(19) 0.0195(6) Uani 1 1 d . .
C1 C 0.4648(3) 0.10819(17) 0.0544(2) 0.0193(7) Uani 1 1 d . .
C2 C 0.5017(3) 0.14813(19) -0.0012(3) 0.0259(8) Uani 1 1 d . .
H2 H 0.5754 0.1430 -0.0065 0.031 Uiso 1 1 calc R U
C3 C 0.4304(4) 0.1954(2) -0.0489(3) 0.0287(8) Uani 1 1 d . .
H3 H 0.4544 0.2239 -0.0865 0.034 Uiso 1 1 calc R U
C4 C 0.3235(3) 0.20032(19) -0.0406(2) 0.0240(7) Uani 1 1 d . .
H4 H 0.2719 0.2312 -0.0743 0.029 Uiso 1 1 calc R U
C5 C 0.2912(3) 0.16014(17) 0.0171(2) 0.0203(7) Uani 1 1 d . .
C6 C 0.5342(3) 0.0494(2) 0.0970(2) 0.0239(7) Uani 1 1 d . .
H6A H 0.4972 0.0075 0.0715 0.029 Uiso 1 1 calc R U
H6B H 0.6083 0.0515 0.0859 0.029 Uiso 1 1 calc R U
C7 C 0.1730(3) 0.16165(19) 0.0252(3) 0.0265(8) Uani 1 1 d . .
H7A H 0.1318 0.1217 -0.0027 0.032 Uiso 1 1 calc R U
H7B H 0.1753 0.1602 0.0854 0.032 Uiso 1 1 calc R U
C8 C 0.7128(3) -0.0552(2) 0.1867(3) 0.0295(8) Uani 1 1 d . .
H8A H 0.6537 -0.0900 0.1756 0.035 Uiso 1 1 calc R U
H8B H 0.7176 -0.0387 0.1314 0.035 Uiso 1 1 calc R U
C9 C 0.8234(4) -0.0884(2) 0.2308(4) 0.0474(13) Uani 1 1 d . .
H9A H 0.8843 -0.0558 0.2375 0.071 Uiso 1 1 calc R U
H9B H 0.8363 -0.1263 0.1970 0.071 Uiso 1 1 calc R U
H9C H 0.8212 -0.1044 0.2863 0.071 Uiso 1 1 calc R U
C10 C 0.7855(3) 0.0716(2) 0.2677(3) 0.0270(8) Uani 1 1 d . .
H10A H 0.7720 0.1059 0.3070 0.032 Uiso 1 1 calc R U
H10B H 0.8535 0.0464 0.2975 0.032 Uiso 1 1 calc R U
C11 C 0.8074(4) 0.1072(2) 0.1917(3) 0.0348(10) Uani 1 1 d . .
H11A H 0.8228 0.0737 0.1530 0.052 Uiso 1 1 calc R U
H11B H 0.8720 0.1371 0.2109 0.052 Uiso 1 1 calc R U
H11C H 0.7413 0.1334 0.1626 0.052 Uiso 1 1 calc R U
C12 C 0.6518(4) -0.0162(2) 0.3395(3) 0.0301(9) Uani 1 1 d . .
H12A H 0.5920 0.0102 0.3534 0.036 Uiso 1 1 calc R U
H12B H 0.6254 -0.0632 0.3310 0.036 Uiso 1 1 calc R U
C13 C 0.7550(4) -0.0145(3) 0.4162(3) 0.0471(13) Uani 1 1 d . .
H13A H 0.8164 -0.0392 0.4034 0.071 Uiso 1 1 calc R U
H13B H 0.7368 -0.0352 0.4644 0.071 Uiso 1 1 calc R U
H13C H 0.7779 0.0321 0.4297 0.071 Uiso 1 1 calc R U
C14 C -0.0714(4) 0.2256(3) 0.0569(3) 0.0462(13) Uani 1 1 d . .
H14A H -0.0692 0.1779 0.0740 0.055 Uiso 1 1 calc R U
H14B H -0.0211 0.2505 0.1043 0.055 Uiso 1 1 calc R U
C15 C -0.1906(5) 0.2513(3) 0.0450(4) 0.0573(16) Uani 1 1 d . .
H15A H -0.1936 0.2993 0.0320 0.086 Uiso 1 1 calc R U
H15B H -0.2125 0.2441 0.0968 0.086 Uiso 1 1 calc R U
H15C H -0.2422 0.2271 -0.0015 0.086 Uiso 1 1 calc R U
C16 C -0.1027(4) 0.1757(3) -0.1099(4) 0.0463(13) Uani 1 1 d . .
H16A H -0.0849 0.1290 -0.0909 0.056 Uiso 1 1 calc R U
H16B H -0.1817 0.1841 -0.1113 0.056 Uiso 1 1 calc R U
C17 C -0.0920(5) 0.1823(3) -0.1990(4) 0.0580(16) Uani 1 1 d . .
H17A H -0.1260 0.2246 -0.2236 0.087 Uiso 1 1 calc R U
H17B H -0.1305 0.1448 -0.2333 0.087 Uiso 1 1 calc R U
H17C H -0.0127 0.1819 -0.1975 0.087 Uiso 1 1 calc R U
C18 C -0.0441(4) 0.3150(2) -0.0747(3) 0.0342(9) Uani 1 1 d . .
H18A H -0.0221 0.3184 -0.1277 0.041 Uiso 1 1 calc R U
H18B H -0.1258 0.3230 -0.0885 0.041 Uiso 1 1 calc R U
C19 C 0.0165(5) 0.3691(2) -0.0142(4) 0.0513(14) Uani 1 1 d . .
H19A H -0.0132 0.3706 0.0348 0.077 Uiso 1 1 calc R U
H19B H 0.0050 0.4127 -0.0427 0.077 Uiso 1 1 calc R U
H19C H 0.0968 0.3590 0.0044 0.077 Uiso 1 1 calc R U
C20 C 0.4804(3) 0.15681(18) 0.3498(2) 0.0233(7) Uani 1 1 d . .
C21 C 0.3679(3) 0.15198(19) 0.3540(2) 0.0242(8) Uani 1 1 d . .
C22 C 0.2985(3) 0.18842(18) 0.2853(2) 0.0226(7) Uani 1 1 d . .
C23 C 0.3692(3) 0.21608(19) 0.2393(2) 0.0241(7) Uani 1 1 d . .
C24 C 0.4802(3) 0.19654(19) 0.2785(3) 0.0254(8) Uani 1 1 d . .
C25 C 0.5803(4) 0.1357(2) 0.4189(3) 0.0364(10) Uani 1 1 d . .
H25A H 0.6464 0.1344 0.3976 0.055 Uiso 1 1 calc R U
H25B H 0.5672 0.0910 0.4389 0.055 Uiso 1 1 calc R U
H25C H 0.5930 0.1677 0.4655 0.055 Uiso 1 1 calc R U
C26 C 0.3366(4) 0.1236(2) 0.4283(3) 0.0326(9) Uani 1 1 d . .
H26A H 0.3750 0.1486 0.4791 0.049 Uiso 1 1 calc R U
H26B H 0.3589 0.0763 0.4354 0.049 Uiso 1 1 calc R U
H26C H 0.2554 0.1271 0.4188 0.049 Uiso 1 1 calc R U
C27 C 0.1752(3) 0.2008(2) 0.2682(3) 0.0319(9) Uani 1 1 d . .
H27A H 0.1338 0.1700 0.2244 0.048 Uiso 1 1 calc R U
H27B H 0.1582 0.2471 0.2493 0.048 Uiso 1 1 calc R U
H27C H 0.1529 0.1935 0.3199 0.048 Uiso 1 1 calc R U
C28 C 0.3355(4) 0.2677(2) 0.1700(3) 0.0369(10) Uani 1 1 d . .
H28A H 0.3438 0.3127 0.1947 0.055 Uiso 1 1 calc R U
H28B H 0.2572 0.2604 0.1380 0.055 Uiso 1 1 calc R U
H28C H 0.3835 0.2634 0.1323 0.055 Uiso 1 1 calc R U
C29 C 0.5817(4) 0.2167(2) 0.2517(3) 0.0331(9) Uani 1 1 d . .
H29A H 0.5922 0.1853 0.2089 0.050 Uiso 1 1 calc R U
H29B H 0.6480 0.2158 0.3006 0.050 Uiso 1 1 calc R U
H29C H 0.5711 0.2620 0.2281 0.050 Uiso 1 1 calc R U
C30 C 0.2440(3) -0.02691(17) 0.1305(2) 0.0193(7) Uani 1 1 d . .
C31 C 0.1687(3) 0.00543(18) 0.1673(2) 0.0211(7) Uani 1 1 d . .
C32 C 0.2058(3) -0.00400(19) 0.2556(2) 0.0230(7) Uani 1 1 d . .
C33 C 0.3049(3) -0.04256(19) 0.2732(2) 0.0236(7) Uani 1 1 d . .
C34 C 0.3282(3) -0.05753(17) 0.1963(2) 0.0200(7) Uani 1 1 d . .
C35 C 0.2332(3) -0.0341(2) 0.0382(2) 0.0244(7) Uani 1 1 d . .
H35A H 0.3052 -0.0237 0.0277 0.037 Uiso 1 1 calc R U
H35B H 0.1759 -0.0031 0.0062 0.037 Uiso 1 1 calc R U
H35C H 0.2117 -0.0802 0.0205 0.037 Uiso 1 1 calc R U
C36 C 0.0559(3) 0.0337(2) 0.1219(3) 0.0265(8) Uani 1 1 d . .
H36A H 0.0520 0.0411 0.0626 0.040 Uiso 1 1 calc R U
H36B H 0.0448 0.0764 0.1478 0.040 Uiso 1 1 calc R U
H36C H -0.0028 0.0021 0.1258 0.040 Uiso 1 1 calc R U
C37 C 0.1379(4) 0.0112(2) 0.3156(3) 0.0340(10) Uani 1 1 d . .
H37A H 0.0778 -0.0219 0.3084 0.051 Uiso 1 1 calc R U
H37B H 0.1053 0.0561 0.3039 0.051 Uiso 1 1 calc R U
H37C H 0.1863 0.0094 0.3735 0.051 Uiso 1 1 calc R U
C38 C 0.3661(4) -0.0711(2) 0.3588(3) 0.0343(9) Uani 1 1 d . .
H38A H 0.3894 -0.0344 0.3994 0.052 Uiso 1 1 calc R U
H38B H 0.4323 -0.0959 0.3545 0.052 Uiso 1 1 calc R U
H38C H 0.3162 -0.1014 0.3779 0.052 Uiso 1 1 calc R U
C39 C 0.4170(3) -0.10367(19) 0.1827(3) 0.0271(8) Uani 1 1 d . .
H39A H 0.3815 -0.1433 0.1513 0.041 Uiso 1 1 calc R U
H39B H 0.4664 -0.1176 0.2373 0.041 Uiso 1 1 calc R U
H39C H 0.4609 -0.0803 0.1506 0.041 Uiso 1 1 calc R U

loop_
_atom_site_aniso_label
_atom_site_aniso_U_11
_atom_site_aniso_U_22
_atom_site_aniso_U_33
_atom_site_aniso_U_23
_atom_site_aniso_U_13
_atom_site_aniso_U_12
Yb1 0.01761(7) 0.01730(7) 0.01417(7) -0.00078(5) 0.00388(5) -0.00045(6)
P1 0.0188(4) 0.0207(4) 0.0201(4) 0.0008(3) 0.0033(3) 0.0013(3)
P2 0.0198(5) 0.0250(5) 0.0405(6) 0.0102(4) 0.0031(4) 0.0015(4)
N1 0.0166(14) 0.0232(14) 0.0177(14) -0.0001(11) 0.0018(11) 0.0034(11)
N2 0.0217(17) 0.0284(18) 0.049(2) 0.0125(16) 0.0044(16) 0.0054(14)
N3 0.0211(15) 0.0194(14) 0.0174(14) 0.0010(11) 0.0045(11) 0.0017(11)
C1 0.0210(17) 0.0179(15) 0.0181(16) -0.0019(13) 0.0039(13) 0.0004(13)
C2 0.0265(19) 0.0256(18) 0.029(2) -0.0030(15) 0.0128(16) -0.0008(15)
C3 0.037(2) 0.0274(19) 0.0250(19) 0.0085(15) 0.0146(17) 0.0026(17)
C4 0.0281(19) 0.0219(17) 0.0202(17) 0.0026(14) 0.0039(15) 0.0003(15)
C5 0.0200(17) 0.0197(16) 0.0189(16) 0.0016(13) 0.0017(13) 0.0003(13)
C6 0.0227(18) 0.0292(19) 0.0188(17) 0.0018(14) 0.0039(14) 0.0088(15)
C7 0.0210(18) 0.0245(18) 0.033(2) 0.0069(15) 0.0054(16) 0.0038(15)
C8 0.0231(19) 0.0260(19) 0.036(2) -0.0046(16) 0.0028(17) 0.0049(15)
C9 0.032(2) 0.037(3) 0.068(4) -0.003(2) 0.005(2) 0.013(2)
C10 0.0217(18) 0.030(2) 0.0275(19) -0.0019(16) 0.0043(15) -0.0041(15)
C11 0.028(2) 0.041(2) 0.038(2) 0.0000(19) 0.0149(19) -0.0081(19)
C12 0.031(2) 0.033(2) 0.0249(19) 0.0069(16) 0.0062(17) -0.0014(17)
C13 0.040(3) 0.069(4) 0.026(2) 0.022(2) -0.001(2) 0.009(2)
C14 0.034(3) 0.055(3) 0.051(3) 0.026(3) 0.013(2) 0.014(2)
C15 0.038(3) 0.069(4) 0.069(4) 0.029(3) 0.021(3) 0.019(3)
C16 0.027(2) 0.037(2) 0.071(4) 0.002(2) 0.006(2) -0.0094(19)
C17 0.050(3) 0.056(3) 0.066(4) -0.025(3) 0.014(3) -0.013(3)
C18 0.027(2) 0.031(2) 0.042(2) 0.0120(18) 0.0059(19) 0.0040(17)
C19 0.049(3) 0.024(2) 0.074(4) 0.001(2) 0.007(3) -0.001(2)
C20 0.0232(18) 0.0222(17) 0.0224(18) -0.0081(14) 0.0032(14) 0.0015(14)
C21 0.031(2) 0.0231(17) 0.0191(17) -0.0061(14) 0.0076(15) -0.0021(15)
C22 0.0219(18) 0.0227(17) 0.0223(17) -0.0068(14) 0.0045(14) 0.0047(14)
C23 0.028(2) 0.0219(17) 0.0226(17) -0.0050(14) 0.0082(15) -0.0001(14)
C24 0.028(2) 0.0228(17) 0.0267(19) -0.0097(15) 0.0102(16) -0.0058(15)
C25 0.033(2) 0.039(2) 0.032(2) -0.0083(19) -0.0007(18) 0.0016(19)
C26 0.042(3) 0.035(2) 0.024(2) -0.0024(17) 0.0150(18) -0.0024(19)
C27 0.025(2) 0.034(2) 0.034(2) -0.0118(18) 0.0028(17) 0.0048(17)
C28 0.058(3) 0.0204(18) 0.030(2) -0.0018(16) 0.009(2) -0.0013(19)
C29 0.034(2) 0.0248(19) 0.047(3) -0.0091(18) 0.022(2) -0.0055(17)
C30 0.0193(16) 0.0173(15) 0.0213(17) 0.0003(13) 0.0057(14) -0.0049(13)
C31 0.0203(17) 0.0216(16) 0.0208(17) 0.0009(13) 0.0046(14) -0.0032(13)
C32 0.0229(18) 0.0261(18) 0.0201(17) -0.0003(14) 0.0065(14) -0.0076(14)
C33 0.0243(18) 0.0240(18) 0.0199(17) 0.0037(14) 0.0020(14) -0.0062(14)
C34 0.0152(15) 0.0196(16) 0.0244(17) 0.0017(13) 0.0044(13) -0.0033(12)
C35 0.0264(19) 0.0283(19) 0.0180(17) -0.0053(14) 0.0054(15) -0.0026(15)
C36 0.0214(18) 0.0299(19) 0.0269(19) 0.0007(15) 0.0048(15) -0.0020(15)
C37 0.035(2) 0.046(3) 0.025(2) -0.0077(18) 0.0161(18) -0.0096(19)
C38 0.034(2) 0.041(2) 0.0229(19) 0.0111(18) 0.0004(17) -0.0041(19)
C39 0.0238(19) 0.0199(17) 0.036(2) -0.0029(15) 0.0057(16) -0.0012(14)

loop_
_atom_type_symbol
_atom_type_description
_atom_type_scat_dispersion_real
_atom_type_scat_dispersion_imag
_atom_type_scat_source
C C 0.0033 0.0016 'International Tables Vol C Tables 4.2.6.8 and 6.1.1.4'
H H 0.0000 0.0000 'International Tables Vol C Tables 4.2.6.8 and 6.1.1.4'
N N 0.0061 0.0033 'International Tables Vol C Tables 4.2.6.8 and 6.1.1.4'
P P 0.1023 0.0942 'International Tables Vol C Tables 4.2.6.8 and 6.1.1.4'
Yb Yb -0.3850 5.5486 'International Tables Vol C Tables 4.2.6.8 and 6.1.1.4'

loop_
_geom_angle_atom_site_label_1
_geom_angle_atom_site_label_2
_geom_angle_atom_site_label_3
_geom_angle
N1 Yb1 N3 72.06(10)
N1 Yb1 C21 119.73(11)
N3 Yb1 C21 129.82(10)
N1 Yb1 C30 97.50(10)
N3 Yb1 C30 82.56(10)
C21 Yb1 C30 135.26(11)
N1 Yb1 C34 83.07(10)
N3 Yb1 C34 102.92(10)
C21 Yb1 C34 126.02(11)
C30 Yb1 C34 30.01(10)
N1 Yb1 C22 133.05(11)
N3 Yb1 C22 103.79(10)
C21 Yb1 C22 30.06(11)
C30 Yb1 C22 128.93(11)
C34 Yb1 C22 140.43(11)
N1 Yb1 C20 90.29(10)
N3 Yb1 C20 118.51(11)
C21 Yb1 C20 30.02(11)
C30 Yb1 C20 158.92(11)
C34 Yb1 C20 133.61(11)
C22 Yb1 C20 49.41(11)
N1 Yb1 C33 101.69(11)
N3 Yb1 C33 130.68(10)
C21 Yb1 C33 96.52(11)
C30 Yb1 C33 49.03(11)
C34 Yb1 C33 29.66(11)
C22 Yb1 C33 113.40(12)
C20 Yb1 C33 110.24(11)
N1 Yb1 C31 126.80(10)
N3 Yb1 C31 95.32(10)
C21 Yb1 C31 108.03(11)
C30 Yb1 C31 29.47(10)
C34 Yb1 C31 48.72(11)
C22 Yb1 C31 100.04(11)
C20 Yb1 C31 137.18(11)
C33 Yb1 C31 48.36(11)
N1 Yb1 C23 107.71(11)
N3 Yb1 C23 80.82(10)
C21 Yb1 C23 49.04(11)
C30 Yb1 C23 143.60(11)
C34 Yb1 C23 169.22(11)
C22 Yb1 C23 29.82(11)
C20 Yb1 C23 48.66(11)
C33 Yb1 C23 142.84(11)
C31 Yb1 C23 121.27(11)
N1 Yb1 C24 84.10(11)
N3 Yb1 C24 89.18(11)
C21 Yb1 C24 49.04(11)
C30 Yb1 C24 170.61(11)
C34 Yb1 C24 158.68(12)
C22 Yb1 C24 48.96(11)
C20 Yb1 C24 29.56(11)
C33 Yb1 C24 139.80(11)
C31 Yb1 C24 148.63(11)
C23 Yb1 C24 29.12(12)
N1 Yb1 C32 129.89(11)
N3 Yb1 C32 124.56(10)
C21 Yb1 C32 86.93(11)
C30 Yb1 C32 48.73(10)
C34 Yb1 C32 48.67(11)
C22 Yb1 C32 91.93(11)
C20 Yb1 C32 112.04(11)
C33 Yb1 C32 29.26(11)
C31 Yb1 C32 29.25(10)
C23 Yb1 C32 120.89(11)
C24 Yb1 C32 135.79(11)
N1 P1 C12 108.19(18)
N1 P1 C10 115.37(18)
C12 P1 C10 106.18(19)
N1 P1 C8 113.33(18)
C12 P1 C8 108.4(2)
C10 P1 C8 104.99(19)
N2 P2 C18 106.7(2)
N2 P2 C16 117.3(2)
C18 P2 C16 106.0(2)
N2 P2 C14 115.7(2)
C18 P2 C14 106.7(2)
C16 P2 C14 103.6(3)
C6 N1 P1 114.9(2)
C6 N1 Yb1 106.9(2)
P1 N1 Yb1 137.33(17)
C7 N2 P2 123.8(3)
C1 N3 C5 117.9(3)
C1 N3 Yb1 109.4(2)
C5 N3 Yb1 127.8(2)
N3 C1 C2 122.3(3)
N3 C1 C6 117.2(3)
C2 C1 C6 120.3(3)
C3 C2 C1 119.4(4)
C3 C2 H2 120.3
C1 C2 H2 120.3
C4 C3 C2 118.4(4)
C4 C3 H3 120.8
C2 C3 H3 120.8
C3 C4 C5 120.0(4)
C3 C4 H4 120.0
C5 C4 H4 120.0
N3 C5 C4 121.8(3)
N3 C5 C7 116.6(3)
C4 C5 C7 121.6(3)
N1 C6 C1 114.4(3)
N1 C6 H6A 108.7
C1 C6 H6A 108.7
N1 C6 H6B 108.7
C1 C6 H6B 108.7
H6A C6 H6B 107.6
N2 C7 C5 110.9(3)
N2 C7 H7A 109.5
C5 C7 H7A 109.5
N2 C7 H7B 109.5
C5 C7 H7B 109.5
H7A C7 H7B 108.0
C9 C8 P1 117.2(3)
C9 C8 H8A 108.0
P1 C8 H8A 108.0
C9 C8 H8B 108.0
P1 C8 H8B 108.0
H8A C8 H8B 107.2
C8 C9 H9A 109.5
C8 C9 H9B 109.5
H9A C9 H9B 109.5
C8 C9 H9C 109.5
H9A C9 H9C 109.5
H9B C9 H9C 109.5
C11 C10 P1 114.2(3)
C11 C10 H10A 108.7
P1 C10 H10A 108.7
C11 C10 H10B 108.7
P1 C10 H10B 108.7
H10A C10 H10B 107.6
C10 C11 H11A 109.5
C10 C11 H11B 109.5
H11A C11 H11B 109.5
C10 C11 H11C 109.5
H11A C11 H11C 109.5
H11B C11 H11C 109.5
C13 C12 P1 117.6(3)
C13 C12 H12A 107.9
P1 C12 H12A 107.9
C13 C12 H12B 107.9
P1 C12 H12B 107.9
H12A C12 H12B 107.2
C12 C13 H13A 109.5
C12 C13 H13B 109.5
H13A C13 H13B 109.5
C12 C13 H13C 109.5
H13A C13 H13C 109.5
H13B C13 H13C 109.5
C15 C14 P2 117.4(4)
C15 C14 H14A 108.0
P2 C14 H14A 108.0
C15 C14 H14B 108.0
P2 C14 H14B 108.0
H14A C14 H14B 107.2
C14 C15 H15A 109.5
C14 C15 H15B 109.5
H15A C15 H15B 109.5
C14 C15 H15C 109.5
H15A C15 H15C 109.5
H15B C15 H15C 109.5
C17 C16 P2 115.4(3)
C17 C16 H16A 108.4
P2 C16 H16A 108.4
C17 C16 H16B 108.4
P2 C16 H16B 108.4
H16A C16 H16B 107.5
C16 C17 H17A 109.5
C16 C17 H17B 109.5
H17A C17 H17B 109.5
C16 C17 H17C 109.5
H17A C17 H17C 109.5
H17B C17 H17C 109.5
C19 C18 P2 113.0(3)
C19 C18 H18A 109.0
P2 C18 H18A 109.0
C19 C18 H18B 109.0
P2 C18 H18B 109.0
H18A C18 H18B 107.8
C18 C19 H19A 109.5
C18 C19 H19B 109.5
H19A C19 H19B 109.5
C18 C19 H19C 109.5
H19A C19 H19C 109.5
H19B C19 H19C 109.5
C24 C20 C21 107.7(3)
C24 C20 C25 126.9(4)
C21 C20 C25 124.2(4)
C24 C20 Yb1 76.6(2)
C21 C20 Yb1 73.7(2)
C25 C20 Yb1 125.3(3)
C22 C21 C20 108.2(3)
C22 C21 C26 127.6(4)
C20 C21 C26 123.3(4)
C22 C21 Yb1 75.6(2)
C20 C21 Yb1 76.3(2)
C26 C21 Yb1 122.9(3)
C21 C22 C23 107.3(3)
C21 C22 C27 126.6(4)
C23 C22 C27 125.9(4)
C21 C22 Yb1 74.4(2)
C23 C22 Yb1 76.8(2)
C27 C22 Yb1 118.8(2)
C24 C23 C22 108.6(3)
C24 C23 C28 124.6(4)
C22 C23 C28 125.9(4)
C24 C23 Yb1 75.8(2)
C22 C23 Yb1 73.4(2)
C28 C23 Yb1 125.4(3)
C23 C24 C20 108.2(3)
C23 C24 C29 125.9(4)
C20 C24 C29 125.9(4)
C23 C24 Yb1 75.1(2)
C20 C24 Yb1 73.8(2)
C29 C24 Yb1 119.1(2)
C20 C25 H25A 109.5
C20 C25 H25B 109.5
H25A C25 H25B 109.5
C20 C25 H25C 109.5
H25A C25 H25C 109.5
H25B C25 H25C 109.5
C21 C26 H26A 109.5
C21 C26 H26B 109.5
H26A C26 H26B 109.5
C21 C26 H26C 109.5
H26A C26 H26C 109.5
H26B C26 H26C 109.5
C22 C27 H27A 109.5
C22 C27 H27B 109.5
H27A C27 H27B 109.5
C22 C27 H27C 109.5
H27A C27 H27C 109.5
H27B C27 H27C 109.5
C23 C28 H28A 109.5
C23 C28 H28B 109.5
H28A C28 H28B 109.5
C23 C28 H28C 109.5
H28A C28 H28C 109.5
H28B C28 H28C 109.5
C24 C29 H29A 109.5
C24 C29 H29B 109.5
H29A C29 H29B 109.5
C24 C29 H29C 109.5
H29A C29 H29C 109.5
H29B C29 H29C 109.5
C31 C30 C34 107.7(3)
C31 C30 C35 127.0(3)
C34 C30 C35 125.1(3)
C31 C30 Yb1 77.2(2)
C34 C30 Yb1 75.2(2)
C35 C30 Yb1 118.1(2)
C30 C31 C32 108.7(3)
C30 C31 C36 126.6(3)
C32 C31 C36 123.6(3)
C30 C31 Yb1 73.4(2)
C32 C31 Yb1 76.5(2)
C36 C31 Yb1 125.5(2)
C33 C32 C31 107.4(3)
C33 C32 C37 126.4(4)
C31 C32 C37 125.0(4)
C33 C32 Yb1 73.8(2)
C31 C32 Yb1 74.3(2)
C37 C32 Yb1 127.7(3)
C32 C33 C34 108.4(3)
C32 C33 C38 125.3(4)
C34 C33 C38 125.8(4)
C32 C33 Yb1 77.0(2)
C34 C33 Yb1 73.9(2)
C38 C33 Yb1 121.8(3)
C33 C34 C30 107.8(3)
C33 C34 C39 127.5(3)
C30 C34 C39 124.4(3)
C33 C34 Yb1 76.4(2)
C30 C34 Yb1 74.8(2)
C39 C34 Yb1 120.1(2)
C30 C35 H35A 109.5
C30 C35 H35B 109.5
H35A C35 H35B 109.5
C30 C35 H35C 109.5
H35A C35 H35C 109.5
H35B C35 H35C 109.5
C31 C36 H36A 109.5
C31 C36 H36B 109.5
H36A C36 H36B 109.5
C31 C36 H36C 109.5
H36A C36 H36C 109.5
H36B C36 H36C 109.5
C32 C37 H37A 109.5
C32 C37 H37B 109.5
H37A C37 H37B 109.5
C32 C37 H37C 109.5
H37A C37 H37C 109.5
H37B C37 H37C 109.5
C33 C38 H38A 109.5
C33 C38 H38B 109.5
H38A C38 H38B 109.5
C33 C38 H38C 109.5
H38A C38 H38C 109.5
H38B C38 H38C 109.5
C34 C39 H39A 109.5
C34 C39 H39B 109.5
H39A C39 H39B 109.5
C34 C39 H39C 109.5
H39A C39 H39C 109.5
H39B C39 H39C 109.5

loop_
_geom_bond_atom_site_label_1
_geom_bond_atom_site_label_2
_geom_bond_distance
Yb1 N1 2.511(3)
Yb1 N3 2.562(3)
Yb1 C21 2.731(4)
Yb1 C30 2.740(3)
Yb1 C34 2.745(3)
Yb1 C22 2.747(3)
Yb1 C20 2.764(4)
Yb1 C33 2.776(4)
Yb1 C31 2.789(4)
Yb1 C23 2.791(4)
Yb1 C24 2.800(4)
Yb1 C32 2.817(4)
P1 N1 1.593(3)
P1 C12 1.799(4)
P1 C10 1.816(4)
P1 C8 1.825(4)
P2 N2 1.561(4)
P2 C18 1.807(4)
P2 C16 1.813(5)
P2 C14 1.818(5)
N1 C6 1.480(5)
N2 C7 1.444(5)
N3 C1 1.351(4)
N3 C5 1.354(4)
C1 C2 1.389(5)
C1 C6 1.510(5)
C2 C3 1.382(6)
C2 H2 0.9500
C3 C4 1.377(6)
C3 H3 0.9500
C4 C5 1.389(5)
C4 H4 0.9500
C5 C7 1.513(5)
C6 H6A 0.9900
C6 H6B 0.9900
C7 H7A 0.9900
C7 H7B 0.9900
C8 C9 1.518(6)
C8 H8A 0.9900
C8 H8B 0.9900
C9 H9A 0.9800
C9 H9B 0.9800
C9 H9C 0.9800
C10 C11 1.532(6)
C10 H10A 0.9900
C10 H10B 0.9900
C11 H11A 0.9800
C11 H11B 0.9800
C11 H11C 0.9800
C12 C13 1.532(6)
C12 H12A 0.9900
C12 H12B 0.9900
C13 H13A 0.9800
C13 H13B 0.9800
C13 H13C 0.9800
C14 C15 1.529(7)
C14 H14A 0.9900
C14 H14B 0.9900
C15 H15A 0.9800
C15 H15B 0.9800
C15 H15C 0.9800
C16 C17 1.522(8)
C16 H16A 0.9900
C16 H16B 0.9900
C17 H17A 0.9800
C17 H17B 0.9800
C17 H17C 0.9800
C18 C19 1.522(7)
C18 H18A 0.9900
C18 H18B 0.9900
C19 H19A 0.9800
C19 H19B 0.9800
C19 H19C 0.9800
C20 C24 1.420(5)
C20 C21 1.423(5)
C20 C25 1.496(6)
C21 C22 1.420(5)
C21 C26 1.500(5)
C22 C23 1.425(5)
C22 C27 1.501(5)
C23 C24 1.406(6)
C23 C28 1.511(6)
C24 C29 1.505(5)
C25 H25A 0.9800
C25 H25B 0.9800
C25 H25C 0.9800
C26 H26A 0.9800
C26 H26B 0.9800
C26 H26C 0.9800
C27 H27A 0.9800
C27 H27B 0.9800
C27 H27C 0.9800
C28 H28A 0.9800
C28 H28B 0.9800
C28 H28C 0.9800
C29 H29A 0.9800
C29 H29B 0.9800
C29 H29C 0.9800
C30 C31 1.407(5)
C30 C34 1.420(5)
C30 C35 1.502(5)
C31 C32 1.416(5)
C31 C36 1.505(5)
C32 C33 1.413(5)
C32 C37 1.501(5)
C33 C34 1.414(5)
C33 C38 1.519(5)
C34 C39 1.502(5)
C35 H35A 0.9800
C35 H35B 0.9800
C35 H35C 0.9800
C36 H36A 0.9800
C36 H36B 0.9800
C36 H36C 0.9800
C37 H37A 0.9800
C37 H37B 0.9800
C37 H37C 0.9800
C38 H38A 0.9800
C38 H38B 0.9800
C38 H38C 0.9800
C39 H39A 0.9800
C39 H39B 0.9800
C39 H39C 0.9800

loop_
_geom_torsion_atom_site_label_1
_geom_torsion_atom_site_label_2
_geom_torsion_atom_site_label_3
_geom_torsion_atom_site_label_4
_geom_torsion
C12 P1 N1 C6 -157.1(3)
C10 P1 N1 C6 84.1(3)
C8 P1 N1 C6 -36.9(3)
C12 P1 N1 Yb1 10.1(3)
C10 P1 N1 Yb1 -108.6(3)
C8 P1 N1 Yb1 130.3(3)
C18 P2 N2 C7 177.4(4)
C16 P2 N2 C7 -64.0(5)
C14 P2 N2 C7 58.9(5)
C5 N3 C1 C2 5.2(5)
Yb1 N3 C1 C2 -152.0(3)
C5 N3 C1 C6 -168.2(3)
Yb1 N3 C1 C6 34.6(4)
N3 C1 C2 C3 -2.7(6)
C6 C1 C2 C3 170.5(4)
C1 C2 C3 C4 -1.3(6)
C2 C3 C4 C5 2.5(6)
C1 N3 C5 C4 -3.9(5)
Yb1 N3 C5 C4 148.6(3)
C1 N3 C5 C7 173.3(3)
Yb1 N3 C5 C7 -34.2(5)
C3 C4 C5 N3 0.0(6)
C3 C4 C5 C7 -177.0(4)
P1 N1 C6 C1 -148.3(3)
Yb1 N1 C6 C1 40.7(4)
N3 C1 C6 N1 -55.1(5)
C2 C1 C6 N1 131.3(4)
P2 N2 C7 C5 166.2(3)
N3 C5 C7 N2 165.1(3)
C4 C5 C7 N2 -17.7(5)
N1 P1 C8 C9 179.3(3)
C12 P1 C8 C9 -60.6(4)
C10 P1 C8 C9 52.5(4)
N1 P1 C10 C11 -56.0(4)
C12 P1 C10 C11 -175.8(3)
C8 P1 C10 C11 69.5(3)
N1 P1 C12 C13 -148.4(4)
C10 P1 C12 C13 -24.0(4)
C8 P1 C12 C13 88.4(4)
N2 P2 C14 C15 165.5(4)
C18 P2 C14 C15 47.0(5)
C16 P2 C14 C15 -64.7(5)
N2 P2 C16 C17 -64.7(5)
C18 P2 C16 C17 54.4(5)
C14 P2 C16 C17 166.5(4)
N2 P2 C18 C19 -59.0(4)
C16 P2 C18 C19 175.3(4)
C14 P2 C18 C19 65.3(4)
C24 C20 C21 C22 0.2(4)
C25 C20 C21 C22 168.6(3)
Yb1 C20 C21 C22 -69.5(3)
C24 C20 C21 C26 -169.7(3)
C25 C20 C21 C26 -1.3(6)
Yb1 C20 C21 C26 120.6(4)
C24 C20 C21 Yb1 69.7(3)
C25 C20 C21 Yb1 -121.9(4)
C20 C21 C22 C23 -0.5(4)
C26 C21 C22 C23 168.9(4)
Yb1 C21 C22 C23 -70.4(2)
C20 C21 C22 C27 -175.5(3)
C26 C21 C22 C27 -6.2(6)
Yb1 C21 C22 C27 114.5(4)
C20 C21 C22 Yb1 70.0(3)
C26 C21 C22 Yb1 -120.7(4)
C21 C22 C23 C24 0.5(4)
C27 C22 C23 C24 175.6(3)
Yb1 C22 C23 C24 -68.2(3)
C21 C22 C23 C28 -169.3(4)
C27 C22 C23 C28 5.8(6)
Yb1 C22 C23 C28 122.0(4)
C21 C22 C23 Yb1 68.7(2)
C27 C22 C23 Yb1 -116.2(4)
C22 C23 C24 C20 -0.4(4)
C28 C23 C24 C20 169.6(3)
Yb1 C23 C24 C20 -67.0(3)
C22 C23 C24 C29 -178.0(3)
C28 C23 C24 C29 -8.0(6)
Yb1 C23 C24 C29 115.4(4)
C22 C23 C24 Yb1 66.6(3)
C28 C23 C24 Yb1 -123.4(4)
C21 C20 C24 C23 0.1(4)
C25 C20 C24 C23 -167.9(4)
Yb1 C20 C24 C23 67.8(3)
C21 C20 C24 C29 177.7(3)
C25 C20 C24 C29 9.8(6)
Yb1 C20 C24 C29 -114.5(4)
C21 C20 C24 Yb1 -67.8(2)
C25 C20 C24 Yb1 124.3(4)
C34 C30 C31 C32 0.7(4)
C35 C30 C31 C32 175.3(3)
Yb1 C30 C31 C32 -69.0(3)
C34 C30 C31 C36 -168.1(3)
C35 C30 C31 C36 6.5(6)
Yb1 C30 C31 C36 122.3(4)
C34 C30 C31 Yb1 69.6(2)
C35 C30 C31 Yb1 -115.7(3)
C30 C31 C32 C33 0.0(4)
C36 C31 C32 C33 169.2(3)
Yb1 C31 C32 C33 -66.9(3)
C30 C31 C32 C37 -167.8(4)
C36 C31 C32 C37 1.4(6)
Yb1 C31 C32 C37 125.3(4)
C30 C31 C32 Yb1 66.9(2)
C36 C31 C32 Yb1 -123.9(3)
C31 C32 C33 C34 -0.7(4)
C37 C32 C33 C34 166.9(4)
Yb1 C32 C33 C34 -67.9(2)
C31 C32 C33 C38 -172.8(4)
C37 C32 C33 C38 -5.2(6)
Yb1 C32 C33 C38 120.0(4)
C31 C32 C33 Yb1 67.2(3)
C37 C32 C33 Yb1 -125.2(4)
C32 C33 C34 C30 1.1(4)
C38 C33 C34 C30 173.2(4)
Yb1 C33 C34 C30 -68.9(2)
C32 C33 C34 C39 -172.3(3)
C38 C33 C34 C39 -0.3(6)
Yb1 C33 C34 C39 117.7(4)
C32 C33 C34 Yb1 69.9(3)
C38 C33 C34 Yb1 -118.0(4)
C31 C30 C34 C33 -1.1(4)
C35 C30 C34 C33 -175.9(3)
Yb1 C30 C34 C33 69.9(2)
C31 C30 C34 C39 172.6(3)
C35 C30 C34 C39 -2.2(5)
Yb1 C30 C34 C39 -116.4(3)
C31 C30 C34 Yb1 -71.0(2)
C35 C30 C34 Yb1 114.2(3)
